data_7023087
loop_
_publ_author_name
'Tang, Qun'
'Liu, Shuxia'
'Liu, Yiwei'
'Li, Shujun'
'Ma, Fengji'
'Li, Jianxin'
'Wang, Shengtian'
'Liu, Chengzhan'

_publ_section_title
;
 Assembly and spontaneous resolution of the chiral inorganic
 polyoxometalates-based frameworks via helical chains association.
;
_journal_issue 23
_journal_name_full 'Dalton transactions (Cambridge, England : 2003)'
_journal_page_first 8512
_journal_page_last 8518
_journal_paper_doi 10.1039/c3dt50672j
_journal_volume 42
_journal_year 2013
_chemical_formula_moiety 'Si O40 W12, 10(O), 2(K)'
_chemical_formula_sum 'K2 O46 Si W12'
_chemical_formula_weight 3048.37
_chemical_name_systematic
; 
 ? 
;
_space_group_IT_number 180
_symmetry_cell_setting hexagonal
_symmetry_space_group_name_Hall 'P 62 2 (0 0 4)'
_symmetry_space_group_name_H-M 'P 62 2 2'
_atom_sites_solution_hydrogens none
_atom_sites_solution_primary direct
_atom_sites_solution_secondary difmap
_audit_creation_method SHELXL-97
_cell_angle_alpha 90.000(5)
_cell_angle_beta 90.000(5)
_cell_angle_gamma 120.000(5)
_cell_formula_units_Z 3
_cell_length_a 19.107(5)
_cell_length_b 19.107(5)
_cell_length_c 12.600(5)
_cell_measurement_reflns_used 6677
_cell_measurement_temperature 293(2)
_cell_measurement_theta_max 25.35
_cell_measurement_theta_min 2.46
_cell_volume 3984(2)
_computing_cell_refinement 'Bruker SMART'
_computing_data_collection 'Bruker SMART'
_computing_data_reduction 'Bruker SAINT'
_computing_molecular_graphics 'Bruker SHELXTL'
_computing_publication_material 'Bruker SHELXTL'
_computing_structure_refinement 'SHELXL-97 (Sheldrick, 1997)'
_computing_structure_solution 'SHELXS-97 (Sheldrick, 1990)'
_diffrn_ambient_temperature 293(2)
_diffrn_detector_area_resol_mean 10.0
_diffrn_measured_fraction_theta_full 0.992
_diffrn_measured_fraction_theta_max 0.992
_diffrn_measurement_device_type 'CCD area detector'
_diffrn_measurement_method 'phi and omega scans'
_diffrn_radiation_monochromator graphite
_diffrn_radiation_source 'fine-focus sealed tube'
_diffrn_radiation_type MoK\a
_diffrn_radiation_wavelength 0.71069
_diffrn_reflns_av_R_equivalents 0.0945
_diffrn_reflns_av_sigmaI/netI 0.0397
_diffrn_reflns_limit_h_max 20
_diffrn_reflns_limit_h_min -23
_diffrn_reflns_limit_k_max 23
_diffrn_reflns_limit_k_min -20
_diffrn_reflns_limit_l_max 15
_diffrn_reflns_limit_l_min -15
_diffrn_reflns_number 21243
_diffrn_reflns_theta_full 25.54
_diffrn_reflns_theta_max 25.54
_diffrn_reflns_theta_min 2.68
_exptl_absorpt_coefficient_mu 26.137
_exptl_absorpt_correction_T_max 0.007
_exptl_absorpt_correction_T_min 0.000
_exptl_absorpt_correction_type multi-scan
_exptl_crystal_colour colorless
_exptl_crystal_density_diffrn 3.812
_exptl_crystal_density_meas 3.812
_exptl_crystal_density_method 'not measured'
_exptl_crystal_description rod-like
_exptl_crystal_F_000 3924
_exptl_crystal_size_max 0.39
_exptl_crystal_size_mid 0.27
_exptl_crystal_size_min 0.19
_refine_diff_density_max 1.331
_refine_diff_density_min -1.649
_refine_diff_density_rms 0.323
_refine_ls_abs_structure_details 'Flack H D (1983), Acta Cryst. A39, 876-881'
_refine_ls_abs_structure_Flack 0.04(3)
_refine_ls_extinction_method none
_refine_ls_goodness_of_fit_ref 1.011
_refine_ls_hydrogen_treatment none
_refine_ls_matrix_type full
_refine_ls_number_parameters 140
_refine_ls_number_reflns 2448
_refine_ls_number_restraints 0
_refine_ls_restrained_S_all 1.011
_refine_ls_R_factor_all 0.0349
_refine_ls_R_factor_gt 0.0325
_refine_ls_shift/su_max 0.001
_refine_ls_shift/su_mean 0.000
_refine_ls_structure_factor_coef Fsqd
_refine_ls_weighting_details 'calc w=1/[\s^2^(Fo^2^)+(0.0397P)^2^+88.2512P] where P=(Fo^2^+2Fc^2^)/3'
_refine_ls_weighting_scheme calc
_refine_ls_wR_factor_gt 0.0807
_refine_ls_wR_factor_ref 0.0823
_reflns_number_gt 1499
_reflns_number_total 2338
_reflns_threshold_expression >2sigma(I)
_cod_data_source_file c3dt50672j.cif
_cod_data_source_block 425633
_cod_depositor_comments
;
The following automatic conversions were performed:

'_symmetry_cell_setting' value 'Hexagonal' changed to 'hexagonal'
according to /home/saulius/struct/CIF-dictionaries/cif_core.dic
dictionary named 'cif_core.dic' version 2.4.2 from 2011-04-26.

Automatic conversion script
Id: cif_fix_values 1891 2012-01-12 08:04:46Z andrius 

2018-11-26
Z value and formula fixed to values more according to usual
chemical conventions.                 miguel
;
_cod_original_formula_weight 9145.11
_cod_original_formula_moiety '3(Si O40 W12), 2(O3), 24(O), 6(K)'
_cod_original_formula_units_Z 1
_cod_original_cell_volume 3984(3)
_cod_original_formula_sum 'Si3 K6 O138 W36'
_cod_database_code 7023087

loop_
_symmetry_equiv_pos_as_xyz
'x, y, z'
'-x, -y, z'
'-y, x-y, z+2/3'
'-x+y, -x, z+1/3'
'x-y, x, z+1/3'
'y, -x+y, z+2/3'
'x-y, -y, -z'
'-x, -x+y, -z+1/3'
'y, x, -z+2/3'
'-y, -x, -z+2/3'
'x, x-y, -z+1/3'
'-x+y, y, -z'

loop_
_atom_site_label
_atom_site_type_symbol
_atom_site_fract_x
_atom_site_fract_y
_atom_site_fract_z
_atom_site_U_iso_or_equiv
_atom_site_adp_type
_atom_site_occupancy
_atom_site_symmetry_multiplicity
_atom_site_calc_flag
_atom_site_refinement_flags
W1 W 0.56916(3) 0.41857(3) 0.53054(4) 0.01632(14) Uani 1 1 d .
W2 W 0.44488(3) 0.29397(3) 0.34217(5) 0.01676(15) Uani 1 1 d .
W3 W 0.37318(3) 0.36585(3) 0.53145(4) 0.01870(15) Uani 1 1 d .
Si1 Si 0.5000 0.5000 0.3333 0.0104(13) Uani 1 4 d S
O8 O 0.6218(7) 0.3978(7) 0.6215(8) 0.027(2) Uani 1 1 d .
O10 O 0.5231(6) 0.3170(6) 0.4516(7) 0.019(2) Uani 1 1 d .
O4 O 0.4172(7) 0.1964(6) 0.3181(10) 0.030(3) Uani 1 1 d .
O3 O 0.3775(6) 0.3111(6) 0.2447(9) 0.021(2) Uani 1 1 d .
O7 O 0.4669(6) 0.3758(6) 0.6010(8) 0.022(2) Uani 1 1 d .
O5 O 0.3694(6) 0.2788(5) 0.4527(8) 0.019(2) Uani 1 1 d .
O2 O 0.5299(6) 0.3529(6) 0.2447(8) 0.020(2) Uani 1 1 d .
O1 O 0.4806(5) 0.4234(5) 0.4068(7) 0.0083(18) Uani 1 1 d .
O6 O 0.3019(6) 0.3129(6) 0.6250(9) 0.030(3) Uani 1 1 d .
O9 O 0.5921(7) 0.5257(7) 0.5701(8) 0.022(2) Uani 1 1 d .
K1 K 0.62918(15) 0.37082(15) 0.8333 0.0288(10) Uani 1 2 d S
O11 O 0.4668(9) 0.3444(10) 0.8449(17) 0.069(5) Uani 1 1 d .
O1W O 0.5000 0.5000 0.8796(15) 0.058(5) Uani 1 2 d S

loop_
_atom_site_aniso_label
_atom_site_aniso_U_11
_atom_site_aniso_U_22
_atom_site_aniso_U_33
_atom_site_aniso_U_23
_atom_site_aniso_U_13
_atom_site_aniso_U_12
W1 0.0213(3) 0.0190(3) 0.0184(3) -0.0003(2) -0.0051(2) 0.0173(2)
W2 0.0197(3) 0.0093(3) 0.0264(3) -0.0013(2) -0.0039(3) 0.0110(2)
W3 0.0199(3) 0.0179(3) 0.0254(3) 0.0104(2) 0.0082(2) 0.0148(2)
Si1 0.011(2) 0.011(2) 0.014(3) 0.000 0.000 0.010(3)
O8 0.041(6) 0.034(6) 0.025(5) -0.010(5) -0.018(5) 0.032(6)
O10 0.029(6) 0.025(5) 0.015(5) 0.011(4) 0.005(4) 0.023(5)
O4 0.035(6) 0.021(5) 0.041(7) -0.008(5) -0.016(5) 0.020(5)
O3 0.011(5) 0.009(5) 0.039(6) -0.011(4) 0.002(4) 0.003(4)
O7 0.033(6) 0.021(5) 0.029(6) -0.002(5) -0.003(5) 0.024(5)
O5 0.013(5) 0.009(5) 0.036(6) 0.007(4) 0.003(4) 0.007(4)
O2 0.025(5) 0.020(5) 0.024(5) -0.004(4) -0.007(4) 0.017(5)
O1 0.005(4) 0.008(4) 0.012(4) -0.002(4) -0.003(3) 0.004(3)
O6 0.029(6) 0.032(6) 0.039(6) 0.025(5) 0.019(5) 0.024(5)
O9 0.031(6) 0.039(6) 0.010(5) -0.004(4) -0.001(4) 0.029(5)
K1 0.0257(17) 0.0257(17) 0.030(2) 0.0055(18) 0.0055(18) 0.009(2)
O11 0.055(9) 0.065(10) 0.099(14) 0.016(10) -0.001(10) 0.039(8)
O1W 0.057(13) 0.087(16) 0.051(11) 0.000 0.000 0.052(12)

loop_
_atom_type_symbol
_atom_type_description
_atom_type_scat_dispersion_real
_atom_type_scat_dispersion_imag
_atom_type_scat_source
O O 0.0106 0.0060 'International Tables Vol C Tables 4.2.6.8 and 6.1.1.4'
Si Si 0.0817 0.0704 'International Tables Vol C Tables 4.2.6.8 and 6.1.1.4'
K K 0.2009 0.2494 'International Tables Vol C Tables 4.2.6.8 and 6.1.1.4'
W W -0.8490 6.8722 'International Tables Vol C Tables 4.2.6.8 and 6.1.1.4'

loop_
_geom_angle_atom_site_label_1
_geom_angle_atom_site_label_2
_geom_angle_atom_site_label_3
_geom_angle
_geom_angle_site_symmetry_1
_geom_angle_site_symmetry_3
O8 W1 O2 101.9(5) . 10_665
O8 W1 O7 100.6(5) . .
O2 W1 O7 157.5(4) 10_665 .
O8 W1 O9 103.1(4) . .
O2 W1 O9 86.2(4) 10_665 .
O7 W1 O9 88.6(4) . .
O8 W1 O10 97.9(4) . .
O2 W1 O10 89.7(4) 10_665 .
O7 W1 O10 87.4(4) . .
O9 W1 O10 159.0(4) . .
O8 W1 O1 170.1(4) . .
O2 W1 O1 83.9(4) 10_665 .
O7 W1 O1 73.9(4) . .
O9 W1 O1 85.2(4) . .
O10 W1 O1 73.9(3) . .
O8 W1 K1 55.0(3) . 3_654
O2 W1 K1 82.5(3) 10_665 3_654
O7 W1 K1 111.0(3) . 3_654
O9 W1 K1 152.0(3) . 3_654
O10 W1 K1 46.7(3) . 3_654
O1 W1 K1 118.8(2) . 3_654
O4 W2 O2 104.0(5) . .
O4 W2 O10 99.2(5) . .
O2 W2 O10 89.5(4) . .
O4 W2 O5 99.5(5) . .
O2 W2 O5 156.5(4) . .
O10 W2 O5 87.3(4) . .
O4 W2 O3 101.9(5) . .
O2 W2 O3 86.1(4) . .
O10 W2 O3 158.9(4) . .
O5 W2 O3 88.5(4) . .
O4 W2 O1 170.1(5) . .
O2 W2 O1 83.6(4) . .
O10 W2 O1 74.1(3) . .
O5 W2 O1 73.1(3) . .
O3 W2 O1 84.8(3) . .
O6 W3 O9 102.2(5) . 2_665
O6 W3 O3 102.2(5) . 9
O9 W3 O3 87.5(4) 2_665 9
O6 W3 O5 99.9(5) . .
O9 W3 O5 157.9(4) 2_665 .
O3 W3 O5 88.4(4) 9 .
O6 W3 O7 99.9(5) . .
O9 W3 O7 88.6(4) 2_665 .
O3 W3 O7 157.9(4) 9 .
O5 W3 O7 87.1(4) . .
O6 W3 O1 169.9(4) . .
O9 W3 O1 85.1(4) 2_665 .
O3 W3 O1 84.9(3) 9 .
O5 W3 O1 72.9(3) . .
O7 W3 O1 73.0(4) . .
O1 Si1 O1 109.9(6) 9 10_665
O1 Si1 O1 110.6(6) 9 .
O1 Si1 O1 107.9(6) 10_665 .
O1 Si1 O1 107.9(6) 9 2_665
O1 Si1 O1 110.6(6) 10_665 2_665
O1 Si1 O1 109.9(6) . 2_665
W1 O8 K1 142.7(6) . .
W1 O8 K1 98.8(4) . 3_654
K1 O8 K1 106.7(3) . 3_654
W2 O10 W1 120.5(4) . .
W2 O10 K1 134.0(4) . 3_654
W1 O10 K1 103.1(4) . 3_654
W3 O3 W2 150.0(5) 9 .
W1 O7 W3 122.2(5) . .
W3 O5 W2 123.2(5) . .
W2 O2 W1 152.8(5) . 10_665
Si1 O1 W1 125.3(4) . .
Si1 O1 W2 124.7(5) . .
W1 O1 W2 91.4(3) . .
Si1 O1 W3 123.6(4) . .
W1 O1 W3 90.9(3) . .
W2 O1 W3 90.7(3) . .
W3 O9 W1 149.5(5) 2_665 .
O8 K1 O8 156.0(4) 10_666 .
O8 K1 O10 78.4(3) 10_666 11_556
O8 K1 O10 110.1(3) . 11_556
O8 K1 O10 110.1(3) 10_666 4_665
O8 K1 O10 78.4(3) . 4_665
O10 K1 O10 139.9(5) 11_556 4_665
O8 K1 O11 86.0(5) 10_666 10_666
O8 K1 O11 75.3(5) . 10_666
O10 K1 O11 148.1(4) 11_556 10_666
O10 K1 O11 71.6(4) 4_665 10_666
O8 K1 O11 75.3(5) 10_666 .
O8 K1 O11 86.0(5) . .
O10 K1 O11 71.6(4) 11_556 .
O10 K1 O11 148.1(4) 4_665 .
O11 K1 O11 77.6(6) 10_666 .
O8 K1 O8 126.7(3) 10_666 11_556
O8 K1 O8 73.1(3) . 11_556
O10 K1 O8 54.8(3) 11_556 11_556
O10 K1 O8 94.1(3) 4_665 11_556
O11 K1 O8 147.4(4) 10_666 11_556
O11 K1 O8 107.7(4) . 11_556
O8 K1 O8 73.1(3) 10_666 4_665
O8 K1 O8 126.7(3) . 4_665
O10 K1 O8 94.1(3) 11_556 4_665
O10 K1 O8 54.8(3) 4_665 4_665
O11 K1 O8 107.7(4) 10_666 4_665
O11 K1 O8 147.4(4) . 4_665
O8 K1 O8 85.3(5) 11_556 4_665
O8 K1 W1 101.3(2) 10_666 11_556
O8 K1 W1 95.5(2) . 11_556
O10 K1 W1 30.2(2) 11_556 11_556
O10 K1 W1 112.6(2) 4_665 11_556
O11 K1 W1 169.1(4) 10_666 11_556
O11 K1 W1 96.2(3) . 11_556
O8 K1 W1 26.29(17) 11_556 11_556
O8 K1 W1 82.3(2) 4_665 11_556
O8 K1 W1 95.5(2) 10_666 4_665
O8 K1 W1 101.3(2) . 4_665
O10 K1 W1 112.6(2) 11_556 4_665
O10 K1 W1 30.2(2) 4_665 4_665
O11 K1 W1 96.2(3) 10_666 4_665
O11 K1 W1 169.1(4) . 4_665
O8 K1 W1 82.3(2) 11_556 4_665
O8 K1 W1 26.29(17) 4_665 4_665
W1 K1 W1 91.15(11) 11_556 4_665
O8 K1 K1 39.6(2) 10_666 4_665
O8 K1 K1 159.3(3) . 4_665
O10 K1 K1 83.17(19) 11_556 4_665
O10 K1 K1 81.3(2) 4_665 4_665
O11 K1 K1 102.1(4) 10_666 4_665
O11 K1 K1 113.9(4) . 4_665
O8 K1 K1 104.6(2) 11_556 4_665
O8 K1 K1 33.73(19) 4_665 4_665
W1 K1 K1 88.59(5) 11_556 4_665
W1 K1 K1 58.16(9) 4_665 4_665
O8 K1 K1 159.3(3) 10_666 3_654
O8 K1 K1 39.6(2) . 3_654
O10 K1 K1 81.3(2) 11_556 3_654
O10 K1 K1 83.17(19) 4_665 3_654
O11 K1 K1 113.9(4) 10_666 3_654
O11 K1 K1 102.1(4) . 3_654
O8 K1 K1 33.73(19) 11_556 3_654
O8 K1 K1 104.6(2) 4_665 3_654
W1 K1 K1 58.16(9) 11_556 3_654
W1 K1 K1 88.59(5) 4_665 3_654
K1 K1 K1 133.53(15) 4_665 3_654

loop_
_geom_bond_atom_site_label_1
_geom_bond_atom_site_label_2
_geom_bond_distance
_geom_bond_site_symmetry_2
W1 O8 1.697(9) .
W1 O2 1.896(10) 10_665
W1 O7 1.918(10) .
W1 O9 1.933(10) .
W1 O10 1.955(10) .
W1 O1 2.336(8) .
W1 K1 3.788(4) 3_654
W2 O4 1.691(10) .
W2 O2 1.893(10) .
W2 O10 1.915(10) .
W2 O5 1.920(10) .
W2 O3 1.922(11) .
W2 O1 2.357(8) .
W3 O6 1.700(10) .
W3 O9 1.896(11) 2_665
W3 O3 1.903(11) 9
W3 O5 1.907(9) .
W3 O7 1.916(10) .
W3 O1 2.374(9) .
Si1 O1 1.611(9) 9
Si1 O1 1.611(9) 10_665
Si1 O1 1.611(9) .
Si1 O1 1.611(9) 2_665
O8 K1 2.735(10) .
O8 K1 3.138(10) 3_654
O10 K1 2.831(9) 3_654
O3 W3 1.903(11) 9
O2 W1 1.896(10) 10_665
O9 W3 1.896(11) 2_665
K1 O8 2.735(10) 10_666
K1 O10 2.831(9) 11_556
K1 O10 2.831(9) 4_665
K1 O11 2.886(15) 10_666
K1 O11 2.886(15) .
K1 O8 3.138(10) 11_556
K1 O8 3.138(10) 4_665
K1 W1 3.788(4) 11_556
K1 W1 3.788(4) 4_665
K1 K1 4.718(4) 4_665
K1 K1 4.718(4) 3_654
O1W O1W 1.17(4) 9_556
